data_2223610
loop_
_publ_author_name
'van Blerk, Charmaine'
'Holzapfel, Cedric W.'

_publ_section_title
;
 <i>trans</i>-Dichloridobis[tris(2-methoxyphenyl)phosphine]palladium(II)
;
_journal_coeditor_code BQ2163
_journal_issue 11
_journal_name_full 'Acta Crystallographica Section E'
_journal_page_first m1342
_journal_paper_doi 10.1107/S1600536809040719
_journal_volume 65
_journal_year 2009
_chemical_formula_iupac '[Pd Cl2 (C42 H42 O6 P2)]'
_chemical_formula_moiety 'C42 H42 Cl2 O6 P2 Pd'
_chemical_formula_sum 'C42 H42 Cl2 O6 P2 Pd'
_chemical_formula_weight 882.00
_chemical_name_systematic
;
<i>trans</i>-Dichloridobis[tris(2-methoxyphenyl)phosphine]palladium(II)
;
_space_group_IT_number 2
_symmetry_cell_setting triclinic
_symmetry_space_group_name_Hall '-P 1'
_symmetry_space_group_name_H-M 'P -1'
_atom_sites_solution_hydrogens geom
_atom_sites_solution_primary direct
_atom_sites_solution_secondary difmap
_audit_creation_method SHELXL-97
_cell_angle_alpha 103.691(2)
_cell_angle_beta 109.275(3)
_cell_angle_gamma 108.438(2)
_cell_formula_units_Z 1
_cell_length_a 9.1415(2)
_cell_length_b 10.8985(3)
_cell_length_c 12.0287(3)
_cell_measurement_reflns_used 3513
_cell_measurement_temperature 294(2)
_cell_measurement_theta_max 25.91
_cell_measurement_theta_min 2.27
_cell_volume 992.26(6)
_computing_cell_refinement 'SAINT (Bruker, 2008)'
_computing_data_collection 'SMART-NT (Bruker, 1999)'
_computing_data_reduction 'SAINT (Bruker, 2008)'
_computing_molecular_graphics
;
X-SEED (Barbour, 2001) and Mercury (Macrae <i>et al.</i>,  2006)
;
_computing_publication_material 'publCIF (Westrip, 2009)'
_computing_structure_refinement 'SHELXL97 (Sheldrick, 2008)'
_computing_structure_solution 'SHELXS97 (Sheldrick, 2008)'
_diffrn_ambient_temperature 294(2)
_diffrn_measured_fraction_theta_full 0.994
_diffrn_measured_fraction_theta_max 0.994
_diffrn_measurement_device_type 'Bruker SMART CCD'
_diffrn_measurement_method '\f and \w'
_diffrn_radiation_monochromator graphite
_diffrn_radiation_source 'fine-focus sealed tube'
_diffrn_radiation_type MoK\a
_diffrn_radiation_wavelength 0.71073
_diffrn_reflns_av_R_equivalents 0.0391
_diffrn_reflns_av_sigmaI/netI 0.0607
_diffrn_reflns_limit_h_max 11
_diffrn_reflns_limit_h_min -12
_diffrn_reflns_limit_k_max 13
_diffrn_reflns_limit_k_min -14
_diffrn_reflns_limit_l_max 16
_diffrn_reflns_limit_l_min -15
_diffrn_reflns_number 11296
_diffrn_reflns_theta_full 28.27
_diffrn_reflns_theta_max 28.27
_diffrn_reflns_theta_min 1.94
_diffrn_standards_number 0
_exptl_absorpt_coefficient_mu 0.730
_exptl_absorpt_correction_T_max 0.9306
_exptl_absorpt_correction_T_min 0.8108
_exptl_absorpt_correction_type multi-scan
_exptl_absorpt_process_details '(APEX2 AXScale; Bruker, 2008)'
_exptl_crystal_colour yellow
_exptl_crystal_density_diffrn 1.476
_exptl_crystal_density_method 'not measured'
_exptl_crystal_description plate
_exptl_crystal_F_000 452
_exptl_crystal_size_max 0.30
_exptl_crystal_size_mid 0.16
_exptl_crystal_size_min 0.10
_refine_diff_density_max 0.354
_refine_diff_density_min -0.428
_refine_ls_extinction_method none
_refine_ls_goodness_of_fit_ref 0.965
_refine_ls_hydrogen_treatment constr
_refine_ls_matrix_type full
_refine_ls_number_parameters 244
_refine_ls_number_reflns 4894
_refine_ls_number_restraints 0
_refine_ls_restrained_S_all 0.965
_refine_ls_R_factor_all 0.0646
_refine_ls_R_factor_gt 0.0372
_refine_ls_shift/su_max 0.000
_refine_ls_shift/su_mean 0.000
_refine_ls_structure_factor_coef Fsqd
_refine_ls_weighting_details 'calc w=1/[\s^2^(Fo^2^)+(0.051P)^2^] where P=(Fo^2^+2Fc^2^)/3'
_refine_ls_weighting_scheme calc
_refine_ls_wR_factor_gt 0.0829
_refine_ls_wR_factor_ref 0.0940
_reflns_number_gt 3672
_reflns_number_total 4894
_reflns_threshold_expression I>2\s(I)
_cod_data_source_file bq2163.cif
_cod_data_source_block I
_cod_original_cell_volume 992.26(5)
_cod_database_code 2223610
_cod_database_fobs_code 2223610

loop_
_symmetry_equiv_pos_as_xyz
'x, y, z'
'-x, -y, -z'

loop_
_atom_site_type_symbol
_atom_site_label
_atom_site_fract_x
_atom_site_fract_y
_atom_site_fract_z
_atom_site_U_iso_or_equiv
_atom_site_adp_type
_atom_site_calc_flag
_atom_site_refinement_flags
_atom_site_occupancy
_atom_site_disorder_assembly
_atom_site_disorder_group
Pd Pd1 0.0000 0.0000 0.5000 0.02713(10) Uani d S 1 . .
Cl Cl1 0.15837(9) -0.10437(8) 0.59870(7) 0.04185(18) Uani d . 1 . .
P P1 -0.08161(8) -0.18084(7) 0.30980(7) 0.02821(16) Uani d . 1 . .
O O1 -0.0797(3) -0.3741(2) 0.0829(2) 0.0456(5) Uani d . 1 . .
O O2 -0.0304(3) 0.0196(2) 0.1933(2) 0.0514(6) Uani d . 1 . .
O O3 -0.3775(3) -0.2921(2) 0.3590(2) 0.0499(6) Uani d . 1 . .
C C11 0.0985(3) -0.1701(3) 0.2718(3) 0.0330(6) Uani d . 1 . .
C C12 0.2580(4) -0.0560(3) 0.3521(3) 0.0389(7) Uani d . 1 . .
H H12 0.2748 0.0032 0.4295 0.047 Uiso calc R 1 . .
C C13 0.3914(4) -0.0308(3) 0.3165(3) 0.0460(8) Uani d . 1 . .
H H13 0.4969 0.0453 0.3702 0.055 Uiso calc R 1 . .
C C14 0.3682(4) -0.1176(4) 0.2026(3) 0.0477(8) Uani d . 1 . .
H H14 0.4581 -0.1002 0.1796 0.057 Uiso calc R 1 . .
C C15 0.2113(4) -0.2308(3) 0.1219(3) 0.0449(8) Uani d . 1 . .
H H15 0.1958 -0.2890 0.0446 0.054 Uiso calc R 1 . .
C C16 0.0765(4) -0.2577(3) 0.1565(3) 0.0367(7) Uani d . 1 . .
C C17 -0.1525(5) -0.4108(4) -0.0510(3) 0.0573(9) Uani d . 1 . .
H H17A -0.1702 -0.3344 -0.0698 0.086 Uiso calc R 1 . .
H H17B -0.2605 -0.4919 -0.0906 0.086 Uiso calc R 1 . .
H H17C -0.0761 -0.4309 -0.0832 0.086 Uiso calc R 1 . .
C C21 -0.2402(3) -0.1916(3) 0.1633(3) 0.0321(6) Uani d . 1 . .
C C22 -0.4005(4) -0.3027(3) 0.0900(3) 0.0374(7) Uani d . 1 . .
H H22 -0.4308 -0.3776 0.1153 0.045 Uiso calc R 1 . .
C C23 -0.5172(4) -0.3056(4) -0.0200(3) 0.0471(8) Uani d . 1 . .
H H23 -0.6235 -0.3822 -0.0693 0.056 Uiso calc R 1 . .
C C24 -0.4724(5) -0.1919(4) -0.0553(3) 0.0572(9) Uani d . 1 . .
H H24 -0.5514 -0.1908 -0.1270 0.069 Uiso calc R 1 . .
C C25 -0.3139(5) -0.0814(4) 0.0140(3) 0.0540(9) Uani d . 1 . .
H H25 -0.2853 -0.0065 -0.0115 0.065 Uiso calc R 1 . .
C C26 -0.1954(4) -0.0806(3) 0.1223(3) 0.0388(7) Uani d . 1 . .
C C27 0.0186(6) 0.1455(4) 0.1722(5) 0.0838(14) Uani d . 1 . .
H H27A -0.0617 0.1842 0.1745 0.126 Uiso calc R 1 . .
H H27B 0.0196 0.1268 0.0904 0.126 Uiso calc R 1 . .
H H27C 0.1313 0.2110 0.2374 0.126 Uiso calc R 1 . .
C C31 -0.1653(3) -0.3488(3) 0.3249(3) 0.0311(6) Uani d . 1 . .
C C32 -0.0820(4) -0.4361(3) 0.3219(3) 0.0397(7) Uani d . 1 . .
H H32 0.0107 -0.4142 0.3021 0.048 Uiso calc R 1 . .
C C33 -0.1362(5) -0.5554(3) 0.3482(3) 0.0507(9) Uani d . 1 . .
H H33 -0.0805 -0.6135 0.3454 0.061 Uiso calc R 1 . .
C C34 -0.2717(5) -0.5873(3) 0.3784(3) 0.0574(9) Uani d . 1 . .
H H34 -0.3069 -0.6668 0.3969 0.069 Uiso calc R 1 . .
C C35 -0.3573(5) -0.5032(3) 0.3817(3) 0.0522(9) Uani d . 1 . .
H H35 -0.4505 -0.5267 0.4009 0.063 Uiso calc R 1 . .
C C36 -0.3034(4) -0.3833(3) 0.3561(3) 0.0403(7) Uani d . 1 . .
C C37 -0.5075(5) -0.3122(4) 0.4017(4) 0.0604(10) Uani d . 1 . .
H H37A -0.4612 -0.3054 0.4882 0.091 Uiso calc R 1 . .
H H37B -0.6007 -0.4031 0.3488 0.091 Uiso calc R 1 . .
H H37C -0.5486 -0.2418 0.3968 0.091 Uiso calc R 1 . .

loop_
_atom_site_aniso_label
_atom_site_aniso_U_11
_atom_site_aniso_U_22
_atom_site_aniso_U_33
_atom_site_aniso_U_12
_atom_site_aniso_U_13
_atom_site_aniso_U_23
Pd1 0.02580(16) 0.02587(16) 0.02807(18) 0.01139(13) 0.01105(13) 0.00837(13)
Cl1 0.0434(4) 0.0428(4) 0.0399(4) 0.0256(4) 0.0126(4) 0.0151(4)
P1 0.0270(4) 0.0260(4) 0.0292(4) 0.0104(3) 0.0123(3) 0.0080(3)
O1 0.0460(13) 0.0431(12) 0.0391(13) 0.0129(11) 0.0218(11) 0.0058(11)
O2 0.0507(14) 0.0417(12) 0.0597(16) 0.0118(11) 0.0254(12) 0.0255(12)
O3 0.0570(14) 0.0500(13) 0.0703(17) 0.0293(12) 0.0437(13) 0.0363(13)
C11 0.0313(14) 0.0336(15) 0.0346(16) 0.0148(12) 0.0158(13) 0.0107(13)
C12 0.0347(16) 0.0396(16) 0.0374(17) 0.0140(14) 0.0153(14) 0.0104(14)
C13 0.0309(16) 0.0493(19) 0.056(2) 0.0150(15) 0.0182(16) 0.0205(17)
C14 0.0445(18) 0.060(2) 0.060(2) 0.0299(17) 0.0343(18) 0.0301(19)
C15 0.0510(19) 0.0494(19) 0.045(2) 0.0264(17) 0.0296(17) 0.0175(17)
C16 0.0381(16) 0.0345(15) 0.0401(18) 0.0169(13) 0.0199(14) 0.0128(14)
C17 0.062(2) 0.055(2) 0.040(2) 0.0152(19) 0.0176(18) 0.0142(18)
C21 0.0349(15) 0.0357(15) 0.0280(15) 0.0174(13) 0.0150(13) 0.0111(13)
C22 0.0354(16) 0.0389(16) 0.0338(16) 0.0168(14) 0.0134(14) 0.0089(14)
C23 0.0415(18) 0.053(2) 0.0350(18) 0.0240(16) 0.0079(15) 0.0063(16)
C24 0.061(2) 0.073(3) 0.0312(18) 0.039(2) 0.0069(17) 0.0153(18)
C25 0.076(3) 0.054(2) 0.044(2) 0.035(2) 0.026(2) 0.0282(18)
C26 0.0434(17) 0.0390(16) 0.0357(17) 0.0185(14) 0.0191(15) 0.0135(14)
C27 0.092(3) 0.052(2) 0.102(4) 0.013(2) 0.041(3) 0.047(3)
C31 0.0337(14) 0.0236(13) 0.0253(14) 0.0084(12) 0.0070(12) 0.0056(12)
C32 0.0413(17) 0.0349(16) 0.0309(16) 0.0145(14) 0.0073(14) 0.0079(13)
C33 0.067(2) 0.0354(17) 0.042(2) 0.0262(17) 0.0112(18) 0.0138(16)
C34 0.082(3) 0.0341(18) 0.047(2) 0.0177(18) 0.021(2) 0.0208(17)
C35 0.064(2) 0.0405(18) 0.056(2) 0.0166(17) 0.0304(19) 0.0270(18)
C36 0.0459(17) 0.0335(15) 0.0386(18) 0.0135(14) 0.0178(15) 0.0153(14)
C37 0.064(2) 0.067(2) 0.073(3) 0.030(2) 0.048(2) 0.036(2)

loop_
_atom_type_symbol
_atom_type_description
_atom_type_scat_dispersion_real
_atom_type_scat_dispersion_imag
_atom_type_scat_source
C C 0.0033 0.0016 'International Tables Vol C Tables 4.2.6.8 and 6.1.1.4'
H H 0.0000 0.0000 'International Tables Vol C Tables 4.2.6.8 and 6.1.1.4'
Cl Cl 0.1484 0.1585 'International Tables Vol C Tables 4.2.6.8 and 6.1.1.4'
O O 0.0106 0.0060 'International Tables Vol C Tables 4.2.6.8 and 6.1.1.4'
P P 0.1023 0.0942 'International Tables Vol C Tables 4.2.6.8 and 6.1.1.4'
Pd Pd -0.9988 1.0072 'International Tables Vol C Tables 4.2.6.8 and 6.1.1.4'

loop_
_geom_angle_atom_site_label_1
_geom_angle_atom_site_label_2
_geom_angle_atom_site_label_3
_geom_angle_site_symmetry_1
_geom_angle_site_symmetry_3
_geom_angle
_geom_angle_publ_flag
Cl1 Pd1 Cl1 2_556 . 180.00(4) ?
Cl1 Pd1 P1 2_556 2_556 85.73(3) ?
Cl1 Pd1 P1 . 2_556 94.27(3) y
Cl1 Pd1 P1 2_556 . 94.27(3) ?
Cl1 Pd1 P1 . . 85.73(3) y
P1 Pd1 P1 2_556 . 180.0 ?
C11 P1 C31 . . 107.32(13) ?
C11 P1 C21 . . 102.23(13) ?
C31 P1 C21 . . 107.11(13) ?
C11 P1 Pd1 . . 112.29(9) ?
C31 P1 Pd1 . . 109.33(9) ?
C21 P1 Pd1 . . 117.89(9) ?
C16 O1 C17 . . 117.7(2) ?
C26 O2 C27 . . 119.1(3) ?
C36 O3 C37 . . 119.0(2) ?
C16 C11 C12 . . 118.9(2) ?
C16 C11 P1 . . 122.1(2) ?
C12 C11 P1 . . 118.1(2) ?
C13 C12 C11 . . 120.2(3) ?
C13 C12 H12 . . 119.9 ?
C11 C12 H12 . . 119.9 ?
C14 C13 C12 . . 120.4(3) ?
C14 C13 H13 . . 119.8 ?
C12 C13 H13 . . 119.8 ?
C13 C14 C15 . . 120.2(3) ?
C13 C14 H14 . . 119.9 ?
C15 C14 H14 . . 119.9 ?
C14 C15 C16 . . 120.1(3) ?
C14 C15 H15 . . 120.0 ?
C16 C15 H15 . . 120.0 ?
O1 C16 C11 . . 117.3(2) ?
O1 C16 C15 . . 122.4(3) ?
C11 C16 C15 . . 120.2(3) ?
O1 C17 H17A . . 109.5 ?
O1 C17 H17B . . 109.5 ?
H17A C17 H17B . . 109.5 ?
O1 C17 H17C . . 109.5 ?
H17A C17 H17C . . 109.5 ?
H17B C17 H17C . . 109.5 ?
C22 C21 C26 . . 118.3(3) ?
C22 C21 P1 . . 123.9(2) ?
C26 C21 P1 . . 117.8(2) ?
C23 C22 C21 . . 121.8(3) ?
C23 C22 H22 . . 119.1 ?
C21 C22 H22 . . 119.1 ?
C22 C23 C24 . . 118.7(3) ?
C22 C23 H23 . . 120.7 ?
C24 C23 H23 . . 120.7 ?
C25 C24 C23 . . 120.9(3) ?
C25 C24 H24 . . 119.5 ?
C23 C24 H24 . . 119.5 ?
C24 C25 C26 . . 120.2(3) ?
C24 C25 H25 . . 119.9 ?
C26 C25 H25 . . 119.9 ?
O2 C26 C25 . . 124.9(3) ?
O2 C26 C21 . . 115.1(3) ?
C25 C26 C21 . . 120.0(3) ?
O2 C27 H27A . . 109.5 ?
O2 C27 H27B . . 109.5 ?
H27A C27 H27B . . 109.5 ?
O2 C27 H27C . . 109.5 ?
H27A C27 H27C . . 109.5 ?
H27B C27 H27C . . 109.5 ?
C32 C31 C36 . . 118.6(3) ?
C32 C31 P1 . . 121.6(2) ?
C36 C31 P1 . . 119.3(2) ?
C33 C32 C31 . . 120.7(3) ?
C33 C32 H32 . . 119.7 ?
C31 C32 H32 . . 119.7 ?
C34 C33 C32 . . 119.8(3) ?
C34 C33 H33 . . 120.1 ?
C32 C33 H33 . . 120.1 ?
C33 C34 C35 . . 120.9(3) ?
C33 C34 H34 . . 119.5 ?
C35 C34 H34 . . 119.5 ?
C34 C35 C36 . . 119.6(3) ?
C34 C35 H35 . . 120.2 ?
C36 C35 H35 . . 120.2 ?
O3 C36 C35 . . 124.1(3) ?
O3 C36 C31 . . 115.5(2) ?
C35 C36 C31 . . 120.4(3) ?
O3 C37 H37A . . 109.5 ?
O3 C37 H37B . . 109.5 ?
H37A C37 H37B . . 109.5 ?
O3 C37 H37C . . 109.5 ?
H37A C37 H37C . . 109.5 ?
H37B C37 H37C . . 109.5 ?

loop_
_geom_bond_atom_site_label_1
_geom_bond_atom_site_label_2
_geom_bond_site_symmetry_2
_geom_bond_distance
_geom_bond_publ_flag
Pd1 Cl1 2_556 2.3120(7) ?
Pd1 Cl1 . 2.3120(7) y
Pd1 P1 2_556 2.3417(7) ?
Pd1 P1 . 2.3417(7) y
P1 C11 . 1.826(3) ?
P1 C31 . 1.825(3) ?
P1 C21 . 1.824(3) ?
O1 C16 . 1.386(3) ?
O1 C17 . 1.420(4) ?
O2 C26 . 1.365(4) ?
O2 C27 . 1.415(4) ?
O3 C36 . 1.370(4) ?
O3 C37 . 1.419(4) ?
C11 C16 . 1.394(4) ?
C11 C12 . 1.400(4) ?
C12 C13 . 1.391(4) ?
C12 H12 . 0.9300 ?
C13 C14 . 1.373(5) ?
C13 H13 . 0.9300 ?
C14 C15 . 1.384(5) ?
C14 H14 . 0.9300 ?
C15 C16 . 1.395(4) ?
C15 H15 . 0.9300 ?
C17 H17A . 0.9600 ?
C17 H17B . 0.9600 ?
C17 H17C . 0.9600 ?
C21 C22 . 1.382(4) ?
C21 C26 . 1.406(4) ?
C22 C23 . 1.385(4) ?
C22 H22 . 0.9300 ?
C23 C24 . 1.388(5) ?
C23 H23 . 0.9300 ?
C24 C25 . 1.367(5) ?
C24 H24 . 0.9300 ?
C25 C26 . 1.389(4) ?
C25 H25 . 0.9300 ?
C27 H27A . 0.9600 ?
C27 H27B . 0.9600 ?
C27 H27C . 0.9600 ?
C31 C32 . 1.395(4) ?
C31 C36 . 1.398(4) ?
C32 C33 . 1.388(4) ?
C32 H32 . 0.9300 ?
C33 C34 . 1.368(5) ?
C33 H33 . 0.9300 ?
C34 C35 . 1.383(5) ?
C34 H34 . 0.9300 ?
C35 C36 . 1.388(4) ?
C35 H35 . 0.9300 ?
C37 H37A . 0.9600 ?
C37 H37B . 0.9600 ?
C37 H37C . 0.9600 ?
